data_2022178
loop_
_publ_author_name
'\,Celikesir, Sevim T\"urktekin'
'Akkurt, Mehmet'
'Shikhaliyev, Namiq Q.'
'Suleymanova, Gulnar T.'
'Babayeva, Gulnare V.'
'Gurbanova, Nurana V.'
'Mammadova, Gunay Z.'
'Bhattarai, Ajaya'

_publ_section_title
;
 Crystal structure and Hirshfeld surface analysis of
 (E)-1-(2,6-dichlorophenyl)-2-(2-nitrobenzylidene)hydrazine
;
_journal_coeditor_code VM2235
_journal_issue 8
_journal_name_full 'Acta Crystallographica Section E Crystallographic Communications'
_journal_page_first 1173
_journal_paper_doi 10.1107/S2056989020008567
_journal_volume 76
_journal_year 2020
_chemical_formula_iupac 'C13 H9 Cl2 N3 O2'
_chemical_formula_moiety 'C13 H9 Cl2 N3 O2'
_chemical_formula_sum 'C13 H9 Cl2 N3 O2'
_chemical_formula_weight 310.13
_chemical_name_systematic
;
(<i>E</i>)-1-(2,6-Dichlorophenyl)-2-(2-nitrobenzylidene)hydrazine
;
_space_group_crystal_system monoclinic
_space_group_IT_number 14
_space_group_name_Hall '-P 2yn'
_space_group_name_H-M_alt 'P 1 21/n 1'
_atom_sites_solution_hydrogens mixed
_atom_sites_solution_primary direct
_atom_sites_solution_secondary difmap
_audit_creation_method SHELXL-2016/6
_cell_angle_alpha 90
_cell_angle_beta 100.571(2)
_cell_angle_gamma 90
_cell_formula_units_Z 4
_cell_length_a 7.1138(4)
_cell_length_b 12.6827(6)
_cell_length_c 15.1613(8)
_cell_measurement_reflns_used 9979
_cell_measurement_temperature 296(2)
_cell_measurement_theta_max 27.87
_cell_measurement_theta_min 2.73
_cell_volume 1344.67(12)
_computing_cell_refinement
;
SAINT (Bruker, 2007)
;
_computing_data_collection
;
APEX3 (Bruker, 2007)
;
_computing_data_reduction
;
SAINT (Bruker, 2007)
;
_computing_molecular_graphics
;
ORTEP-3 for Windows (Farrugia, 2012)
;
_computing_publication_material
;
PLATON (Spek, 2020)
;
_computing_structure_refinement
;
<i>SHELXL2016/6</i> (Sheldrick, 2015b)
;
_computing_structure_solution
;
<i>SHELXT2016/6</i> (Sheldrick, 2015a)
;
_diffrn_ambient_temperature 296(2)
_diffrn_measured_fraction_theta_full 0.953
_diffrn_measured_fraction_theta_max 0.954
_diffrn_measurement_device_type 'Bruker APEXII CCD'
_diffrn_measurement_method '\f and \w scans'
_diffrn_radiation_type MoK\a
_diffrn_radiation_wavelength 0.71073
_diffrn_reflns_av_R_equivalents 0.0567
_diffrn_reflns_av_unetI/netI 0.0270
_diffrn_reflns_limit_h_max 8
_diffrn_reflns_limit_h_min -8
_diffrn_reflns_limit_k_max 15
_diffrn_reflns_limit_k_min -15
_diffrn_reflns_limit_l_max 18
_diffrn_reflns_limit_l_min -18
_diffrn_reflns_number 22007
_diffrn_reflns_theta_full 25.242
_diffrn_reflns_theta_max 26.000
_diffrn_reflns_theta_min 2.733
_exptl_absorpt_coefficient_mu 0.486
_exptl_absorpt_correction_T_max 0.906
_exptl_absorpt_correction_T_min 0.868
_exptl_absorpt_correction_type multi-scan
_exptl_absorpt_process_details
;
(SADABS; Bruker, 2003)
;
_exptl_crystal_colour orange
_exptl_crystal_density_diffrn 1.532
_exptl_crystal_description plate
_exptl_crystal_F_000 632
_exptl_crystal_size_max 0.260
_exptl_crystal_size_mid 0.220
_exptl_crystal_size_min 0.180
_refine_diff_density_max 0.318
_refine_diff_density_min -0.404
_refine_ls_extinction_method none
_refine_ls_goodness_of_fit_ref 1.065
_refine_ls_hydrogen_treatment constr
_refine_ls_matrix_type full
_refine_ls_number_parameters 181
_refine_ls_number_reflns 2521
_refine_ls_number_restraints 0
_refine_ls_restrained_S_all 1.065
_refine_ls_R_factor_all 0.0609
_refine_ls_R_factor_gt 0.0517
_refine_ls_shift/su_max 0.000
_refine_ls_shift/su_mean 0.000
_refine_ls_structure_factor_coef Fsqd
_refine_ls_weighting_details 'w=1/[\s^2^(Fo^2^)+(0.0260P)^2^+1.7039P] where P=(Fo^2^+2Fc^2^)/3'
_refine_ls_weighting_scheme calc
_refine_ls_wR_factor_gt 0.1125
_refine_ls_wR_factor_ref 0.1182
_reflns_number_gt 2184
_reflns_number_total 2521
_reflns_threshold_expression 'I > 2\s(I)'
_cod_data_source_file vm2235sup1.cif
_cod_data_source_block I
_cod_original_sg_symbol_H-M 'P 21/n'
_cod_database_code 2022178
_shelx_space_group_comment
;
The symmetry employed for this shelxl refinement is uniquely defined
by the following loop, which should always be used as a source of
symmetry information in preference to the above space-group names.
They are only intended as comments.
;
_shelx_estimated_absorpt_t_min 0.884
_shelx_estimated_absorpt_t_max 0.918

loop_
_space_group_symop_operation_xyz
'x, y, z'
'-x+1/2, y+1/2, -z+1/2'
'-x, -y, -z'
'x-1/2, -y-1/2, z-1/2'

loop_
_atom_site_type_symbol
_atom_site_label
_atom_site_fract_x
_atom_site_fract_y
_atom_site_fract_z
_atom_site_U_iso_or_equiv
_atom_site_adp_type
_atom_site_calc_flag
_atom_site_occupancy
_atom_site_disorder_assembly
_atom_site_disorder_group
Cl Cl1 0.48623(11) 0.84495(6) 0.29065(5) 0.0562(2) Uani d 1 . .
Cl Cl2 0.26473(16) 0.52094(7) 0.06054(6) 0.0807(3) Uani d 1 . .
O O1 0.7013(4) 0.44141(18) 0.49042(15) 0.0702(7) Uani d 1 . .
O O2 0.6516(4) 0.2943(2) 0.55110(15) 0.0863(8) Uani d 1 . .
N N1 0.4068(4) 0.62149(17) 0.24789(15) 0.0473(6) Uani d 1 . .
H H1N 0.396165 0.657432 0.301808 0.057 Uiso d 1 . .
N N2 0.4727(3) 0.52096(16) 0.24606(15) 0.0419(5) Uani d 1 . .
N N3 0.6564(3) 0.3486(2) 0.48539(15) 0.0509(6) Uani d 1 . .
C C1 0.3930(4) 0.6850(2) 0.17229(17) 0.0405(6) Uani d 1 . .
C C2 0.4275(4) 0.7938(2) 0.18315(18) 0.0410(6) Uani d 1 . .
C C3 0.4131(4) 0.8620(2) 0.1116(2) 0.0530(7) Uani d 1 . .
H H3A 0.435083 0.933692 0.121363 0.064 Uiso calc 1 . .
C C4 0.3661(5) 0.8234(3) 0.0258(2) 0.0623(9) Uani d 1 . .
H H4A 0.359130 0.868645 -0.023006 0.075 Uiso calc 1 . .
C C5 0.3296(4) 0.7177(3) 0.0122(2) 0.0594(8) Uani d 1 . .
H H5A 0.298464 0.691722 -0.046044 0.071 Uiso calc 1 . .
C C6 0.3384(4) 0.6497(2) 0.08380(19) 0.0487(7) Uani d 1 . .
C C7 0.4904(4) 0.4688(2) 0.31903(18) 0.0414(6) Uani d 1 . .
H H7A 0.467933 0.500896 0.371280 0.050 Uiso calc 1 . .
C C8 0.5469(4) 0.35755(19) 0.31939(17) 0.0377(5) Uani d 1 . .
C C9 0.5193(4) 0.3022(2) 0.23815(19) 0.0468(6) Uani d 1 . .
H H9A 0.473272 0.337842 0.184977 0.056 Uiso calc 1 . .
C C10 0.5589(4) 0.1961(2) 0.2353(2) 0.0565(8) Uani d 1 . .
H H10A 0.541762 0.161493 0.180264 0.068 Uiso calc 1 . .
C C11 0.6239(4) 0.1405(2) 0.3132(2) 0.0586(8) Uani d 1 . .
H H11A 0.649659 0.068772 0.310822 0.070 Uiso calc 1 . .
C C12 0.6501(4) 0.1916(2) 0.3942(2) 0.0515(7) Uani d 1 . .
H H12A 0.691729 0.154697 0.447219 0.062 Uiso calc 1 . .
C C13 0.6139(4) 0.2987(2) 0.39640(17) 0.0396(6) Uani d 1 . .

loop_
_atom_site_aniso_label
_atom_site_aniso_U_11
_atom_site_aniso_U_22
_atom_site_aniso_U_33
_atom_site_aniso_U_12
_atom_site_aniso_U_13
_atom_site_aniso_U_23
Cl1 0.0685(5) 0.0450(4) 0.0534(4) -0.0010(3) 0.0064(3) -0.0065(3)
Cl2 0.1061(8) 0.0636(5) 0.0648(5) -0.0150(5) -0.0046(5) -0.0194(4)
O1 0.0956(18) 0.0501(13) 0.0590(14) -0.0025(12) -0.0014(12) -0.0147(11)
O2 0.130(2) 0.0877(18) 0.0400(12) -0.0075(17) 0.0109(13) 0.0151(12)
N1 0.0694(16) 0.0337(11) 0.0405(12) 0.0096(10) 0.0143(11) 0.0029(9)
N2 0.0482(13) 0.0343(11) 0.0444(12) 0.0006(9) 0.0112(10) 0.0012(9)
N3 0.0540(14) 0.0554(15) 0.0415(13) 0.0043(11) 0.0042(11) 0.0005(11)
C1 0.0391(13) 0.0418(14) 0.0398(13) 0.0053(11) 0.0053(11) 0.0044(11)
C2 0.0384(13) 0.0408(13) 0.0440(14) 0.0039(11) 0.0077(11) 0.0041(11)
C3 0.0544(17) 0.0450(16) 0.0610(18) 0.0080(13) 0.0140(14) 0.0148(14)
C4 0.064(2) 0.071(2) 0.0523(18) 0.0132(16) 0.0128(15) 0.0224(16)
C5 0.0589(19) 0.079(2) 0.0383(15) 0.0090(16) 0.0042(13) 0.0023(15)
C6 0.0492(16) 0.0520(16) 0.0427(15) 0.0016(13) 0.0023(12) -0.0015(13)
C7 0.0481(15) 0.0363(13) 0.0414(14) 0.0031(11) 0.0120(11) -0.0008(11)
C8 0.0381(13) 0.0366(13) 0.0398(13) -0.0018(10) 0.0110(10) -0.0004(10)
C9 0.0527(16) 0.0465(15) 0.0421(14) 0.0006(12) 0.0111(12) -0.0035(12)
C10 0.0641(19) 0.0477(16) 0.0602(19) -0.0038(14) 0.0178(15) -0.0190(15)
C11 0.0602(19) 0.0317(14) 0.085(2) -0.0011(13) 0.0175(17) -0.0048(15)
C12 0.0545(17) 0.0377(14) 0.0615(18) 0.0005(12) 0.0089(14) 0.0091(13)
C13 0.0401(13) 0.0374(13) 0.0415(14) -0.0018(10) 0.0078(11) -0.0008(11)

loop_
_atom_type_symbol
_atom_type_description
_atom_type_scat_dispersion_real
_atom_type_scat_dispersion_imag
_atom_type_scat_source
C C 0.0033 0.0016 'International Tables Vol C Tables 4.2.6.8 and 6.1.1.4'
H H 0.0000 0.0000 'International Tables Vol C Tables 4.2.6.8 and 6.1.1.4'
Cl Cl 0.1484 0.1585 'International Tables Vol C Tables 4.2.6.8 and 6.1.1.4'
N N 0.0061 0.0033 'International Tables Vol C Tables 4.2.6.8 and 6.1.1.4'
O O 0.0106 0.0060 'International Tables Vol C Tables 4.2.6.8 and 6.1.1.4'

loop_
_geom_angle_atom_site_label_1
_geom_angle_atom_site_label_2
_geom_angle_atom_site_label_3
_geom_angle_site_symmetry_1
_geom_angle_site_symmetry_3
_geom_angle
_geom_angle_publ_flag
N2 N1 C1 . . 119.9(2) ?
N2 N1 H1N . . 123.3 ?
C1 N1 H1N . . 115.2 ?
C7 N2 N1 . . 116.6(2) ?
O2 N3 O1 . . 122.8(3) ?
O2 N3 C13 . . 118.4(3) ?
O1 N3 C13 . . 118.7(2) ?
N1 C1 C6 . . 124.7(2) ?
N1 C1 C2 . . 119.2(2) ?
C6 C1 C2 . . 116.0(2) ?
C3 C2 C1 . . 122.6(3) ?
C3 C2 Cl1 . . 118.5(2) ?
C1 C2 Cl1 . . 119.0(2) ?
C4 C3 C2 . . 119.6(3) ?
C4 C3 H3A . . 120.2 ?
C2 C3 H3A . . 120.2 ?
C5 C4 C3 . . 119.8(3) ?
C5 C4 H4A . . 120.1 ?
C3 C4 H4A . . 120.1 ?
C4 C5 C6 . . 120.8(3) ?
C4 C5 H5A . . 119.6 ?
C6 C5 H5A . . 119.6 ?
C5 C6 C1 . . 121.2(3) ?
C5 C6 Cl2 . . 117.5(2) ?
C1 C6 Cl2 . . 121.2(2) ?
N2 C7 C8 . . 119.0(2) ?
N2 C7 H7A . . 120.5 ?
C8 C7 H7A . . 120.5 ?
C13 C8 C9 . . 116.1(2) ?
C13 C8 C7 . . 124.7(2) ?
C9 C8 C7 . . 119.0(2) ?
C10 C9 C8 . . 121.4(3) ?
C10 C9 H9A . . 119.3 ?
C8 C9 H9A . . 119.3 ?
C9 C10 C11 . . 120.6(3) ?
C9 C10 H10A . . 119.7 ?
C11 C10 H10A . . 119.7 ?
C12 C11 C10 . . 119.7(3) ?
C12 C11 H11A . . 120.2 ?
C10 C11 H11A . . 120.2 ?
C11 C12 C13 . . 119.3(3) ?
C11 C12 H12A . . 120.3 ?
C13 C12 H12A . . 120.3 ?
C12 C13 C8 . . 122.8(3) ?
C12 C13 N3 . . 115.9(3) ?
C8 C13 N3 . . 121.3(2) ?

loop_
_geom_bond_atom_site_label_1
_geom_bond_atom_site_label_2
_geom_bond_site_symmetry_2
_geom_bond_distance
_geom_bond_publ_flag
Cl1 C2 . 1.732(3) ?
Cl2 C6 . 1.731(3) ?
O1 N3 . 1.218(3) ?
O2 N3 . 1.217(3) ?
N1 N2 . 1.361(3) ?
N1 C1 . 1.390(3) ?
N1 H1N . 0.9510 ?
N2 C7 . 1.275(3) ?
N3 C13 . 1.471(3) ?
C1 C6 . 1.400(4) ?
C1 C2 . 1.406(4) ?
C2 C3 . 1.376(4) ?
C3 C4 . 1.374(4) ?
C3 H3A . 0.9300 ?
C4 C5 . 1.374(5) ?
C4 H4A . 0.9300 ?
C5 C6 . 1.380(4) ?
C5 H5A . 0.9300 ?
C7 C8 . 1.467(3) ?
C7 H7A . 0.9300 ?
C8 C13 . 1.394(4) ?
C8 C9 . 1.400(4) ?
C9 C10 . 1.377(4) ?
C9 H9A . 0.9300 ?
C10 C11 . 1.381(5) ?
C10 H10A . 0.9300 ?
C11 C12 . 1.371(4) ?
C11 H11A . 0.9300 ?
C12 C13 . 1.384(4) ?
C12 H12A . 0.9300 ?

loop_
_geom_hbond_atom_site_label_D
_geom_hbond_atom_site_label_H
_geom_hbond_atom_site_label_A
_geom_hbond_site_symmetry_A
_geom_hbond_distance_DH
_geom_hbond_distance_HA
_geom_hbond_distance_DA
_geom_hbond_angle_DHA
_geom_hbond_publ_flag
N1 H1N Cl1 . 0.95 2.48 2.939(2) 110 yes
N1 H1N O2 3_666 0.95 2.40 3.327(3) 166 yes
C7 H7A O1 . 0.93 2.34 2.774(4) 108 yes
C12 H12A Cl2 4_666 0.93 2.80 3.679(3) 157 yes
C2 Cl1 Cg2 2_655 1.732(3) 3.9026(14) 3.511(3) 64.12(10) yes

loop_
_geom_torsion_atom_site_label_1
_geom_torsion_atom_site_label_2
_geom_torsion_atom_site_label_3
_geom_torsion_atom_site_label_4
_geom_torsion_site_symmetry_1
_geom_torsion_site_symmetry_2
_geom_torsion_site_symmetry_3
_geom_torsion_site_symmetry_4
_geom_torsion
_geom_torsion_publ_flag
C1 N1 N2 C7 . . . . 176.7(2) ?
N2 N1 C1 C6 . . . . 37.1(4) ?
N2 N1 C1 C2 . . . . -145.8(2) ?
N1 C1 C2 C3 . . . . -178.8(2) ?
C6 C1 C2 C3 . . . . -1.4(4) ?
N1 C1 C2 Cl1 . . . . 0.1(3) ?
C6 C1 C2 Cl1 . . . . 177.4(2) ?
C1 C2 C3 C4 . . . . -1.0(4) ?
Cl1 C2 C3 C4 . . . . -179.8(2) ?
C2 C3 C4 C5 . . . . 1.5(5) ?
C3 C4 C5 C6 . . . . 0.3(5) ?
C4 C5 C6 C1 . . . . -2.9(5) ?
C4 C5 C6 Cl2 . . . . 173.1(3) ?
N1 C1 C6 C5 . . . . -179.5(3) ?
C2 C1 C6 C5 . . . . 3.3(4) ?
N1 C1 C6 Cl2 . . . . 4.7(4) ?
C2 C1 C6 Cl2 . . . . -172.5(2) ?
N1 N2 C7 C8 . . . . 175.4(2) ?
N2 C7 C8 C13 . . . . 164.3(3) ?
N2 C7 C8 C9 . . . . -20.8(4) ?
C13 C8 C9 C10 . . . . -0.8(4) ?
C7 C8 C9 C10 . . . . -176.0(3) ?
C8 C9 C10 C11 . . . . 1.3(5) ?
C9 C10 C11 C12 . . . . -0.3(5) ?
C10 C11 C12 C13 . . . . -1.1(5) ?
C11 C12 C13 C8 . . . . 1.6(4) ?
C11 C12 C13 N3 . . . . -176.6(3) ?
C9 C8 C13 C12 . . . . -0.7(4) ?
C7 C8 C13 C12 . . . . 174.3(3) ?
C9 C8 C13 N3 . . . . 177.4(2) ?
C7 C8 C13 N3 . . . . -7.7(4) ?
O2 N3 C13 C12 . . . . -26.1(4) ?
O1 N3 C13 C12 . . . . 151.3(3) ?
O2 N3 C13 C8 . . . . 155.7(3) ?
O1 N3 C13 C8 . . . . -26.9(4) ?

_cod_database_fobs_code 2022178
